data_2105284
loop_
_publ_author_name
'Garc\'ia-Tu\~n\'on, Esther'
'Dacu\~na, Bruno'
'Zaragoza, Guillermo'
'Franco, Jaime'
'Guiti\'an, Francisco'

_publ_section_title
;
 Cl--OH ion-exchanging process in chlorapatite
 (Ca~5~(PO~4~)~3~Cl~<i>x~</i>(OH)~1{-~<i>x</i>}) -- a deep insight
;
_journal_coeditor_code ZB5021
_journal_issue 5
_journal_name_full 'Acta Crystallographica Section B'
_journal_page_first 467
_journal_page_last 479
_journal_paper_doi 10.1107/S0108768112019520
_journal_volume 68
_journal_year 2012
_chemical_compound_source 'synthesis as described'
_chemical_formula_moiety '3(O4 P),0.18(Cl),0.82(OH),5(Ca)'
_chemical_formula_sum 'Ca5 Cl0.18 H0.82 O12.82 P3'
_chemical_formula_weight 505.80
_chemical_name_systematic
;
 ?
;
_space_group_IT_number 176
_symmetry_cell_setting trigonal
_symmetry_Int_Tables_number 176
_symmetry_space_group_name_Hall '-P 6c'
_symmetry_space_group_name_H-M 'P 63/m'
_atom_sites_solution_hydrogens geom
_atom_sites_solution_primary direct
_atom_sites_solution_secondary difmap
_audit_conform_dict_location ftp://ftp.iucr.org/pub/cif_core.dic
_audit_conform_dict_name cif_core.dic
_audit_conform_dict_version 2.4
_audit_creation_date 2012-01-17T11:12:37-00:00
_audit_creation_method 'WinGX routine CIF_UPDATE'
_cell_angle_alpha 90
_cell_angle_beta 90
_cell_angle_gamma 120
_cell_formula_units_Z 2
_cell_length_a 9.4230(2)
_cell_length_b 9.4230(2)
_cell_length_c 6.8794(3)
_cell_measurement_reflns_used 1976
_cell_measurement_temperature 293(2)
_cell_measurement_theta_max 26.43
_cell_measurement_theta_min 2.50
_cell_measurement_wavelength 0.71073
_cell_volume 529.00(3)
_computing_cell_refinement 'APPEX2 (BRUKER AXS, 2005)'
_computing_data_collection 'APPEX2 (BRUKER AXS, 2005)'
_computing_data_reduction 'APPEX2 (BRUKER AXS, 2005)'
_computing_molecular_graphics 'Ortep-3 for Windows (Farrugia, 1997)'
_computing_publication_material 'WinGX publication routines (Farrugia, 1999)'
_computing_structure_refinement 'SHELXL-97 (Sheldrick, 2008)'
_computing_structure_solution 'SIR2004 (Giacovazzo et al, 2004)'
_diffrn_ambient_temperature 293(2)
_diffrn_measured_fraction_theta_full 0.973
_diffrn_measured_fraction_theta_max 0.973
_diffrn_measurement_device 'four-circle diffractometer'
_diffrn_measurement_device_type 'BRUKER APPEX-II CCD'
_diffrn_measurement_method 'omega and phi scans'
_diffrn_radiation_monochromator graphite
_diffrn_radiation_probe x-ray
_diffrn_radiation_source 'fine-focus sealed tube'
_diffrn_radiation_type MoK\a
_diffrn_radiation_wavelength 0.7107
_diffrn_reflns_av_R_equivalents 0.0333
_diffrn_reflns_av_unetI/netI 0.0136
_diffrn_reflns_limit_h_max 11
_diffrn_reflns_limit_h_min -11
_diffrn_reflns_limit_k_max 11
_diffrn_reflns_limit_k_min -11
_diffrn_reflns_limit_l_max 8
_diffrn_reflns_limit_l_min -8
_diffrn_reflns_number 5438
_diffrn_reflns_theta_full 26.42
_diffrn_reflns_theta_max 26.42
_diffrn_reflns_theta_min 2.5
_exptl_absorpt_coefficient_mu 3.112
_exptl_absorpt_correction_T_max 1
_exptl_absorpt_correction_T_min 0.7437
_exptl_absorpt_correction_type multi-scan
_exptl_absorpt_process_details 'BRUKER SADABS'
_exptl_crystal_colour colourless
_exptl_crystal_density_diffrn 3.175
_exptl_crystal_density_method 'not measured'
_exptl_crystal_description prism
_exptl_crystal_F_000 503
_exptl_crystal_size_max 0.23
_exptl_crystal_size_mid 0.08
_exptl_crystal_size_min 0.07
_refine_diff_density_max 0.771
_refine_diff_density_min -0.573
_refine_diff_density_rms 0.111
_refine_ls_extinction_method none
_refine_ls_goodness_of_fit_ref 1.154
_refine_ls_hydrogen_treatment mixed
_refine_ls_matrix_type full
_refine_ls_number_parameters 47
_refine_ls_number_reflns 389
_refine_ls_number_restraints 32
_refine_ls_restrained_S_all 1.108
_refine_ls_R_factor_all 0.0304
_refine_ls_R_factor_gt 0.0291
_refine_ls_shift/su_max 0.001
_refine_ls_shift/su_mean 0
_refine_ls_structure_factor_coef Fsqd
_refine_ls_weighting_details 'calc w=1/[\s^2^(Fo^2^)+(0.0255P)^2^+1.9420P] where P=(Fo^2^+2Fc^2^)/3'
_refine_ls_weighting_scheme calc
_refine_ls_wR_factor_gt 0.0677
_refine_ls_wR_factor_ref 0.0683
_reflns_number_gt 371
_reflns_number_total 389
_reflns_threshold_expression >2\s(I)
_cod_data_source_file zb5021.cif
_cod_data_source_block 1480r
_cod_database_code 2105284

loop_
_symmetry_equiv_pos_as_xyz
'x, y, z'
'-y, x-y, z'
'-x+y, -x, z'
'-x, -y, z+1/2'
'y, -x+y, z+1/2'
'x-y, x, z+1/2'
'-x, -y, -z'
'y, -x+y, -z'
'x-y, x, -z'
'x, y, -z-1/2'
'-y, x-y, -z-1/2'
'-x+y, -x, -z-1/2'

loop_
_atom_site_label
_atom_site_type_symbol
_atom_site_fract_x
_atom_site_fract_y
_atom_site_fract_z
_atom_site_U_iso_or_equiv
_atom_site_adp_type
_atom_site_occupancy
_atom_site_symmetry_multiplicity
_atom_site_calc_flag
_atom_site_refinement_flags
_atom_site_disorder_assembly
_atom_site_disorder_group
Ca1 Ca 0.6667 0.3333 0.99825(15) 0.0118(3) Uani 1 3 d S . .
Ca2 Ca 0.74568(11) 0.75472(11) 0.25 0.0146(3) Uani 1 2 d S . .
P1 P 0.60169(12) 0.63108(12) 0.75 0.0067(3) Uani 1 2 d S . .
O2 O 0.4140(4) 0.5347(4) 0.75 0.0267(9) Uani 1 2 d S . .
O3 O 0.6523(4) 0.7384(3) 0.5696(4) 0.0320(7) Uani 1 1 d . . .
O4 O 0.6720(4) 0.5149(3) 0.75 0.0115(6) Uani 1 2 d S . .
Cl1 Cl 1 1 0.474(4) 0.021(3) Uani 0.09 3 d SPU . 3
O1 O 1 1 0.168(3) 0.027(3) Uani 0.24 3 d SPDU . 1
H1 H 1 1 0.038(4) 0.032 Uiso 0.24 3 d SPD A 1
O1A O 1 1 0.25 0.025(3) Uani 0.35 6 d SPDU . 2
H1A H 1 1 0.107(3) 0.03 Uiso 0.17 3 d SPD B 2

loop_
_atom_site_aniso_label
_atom_site_aniso_U_11
_atom_site_aniso_U_22
_atom_site_aniso_U_33
_atom_site_aniso_U_23
_atom_site_aniso_U_13
_atom_site_aniso_U_12
Ca1 0.0134(3) 0.0134(3) 0.0086(5) 0 0 0.00670(17)
Ca2 0.0235(5) 0.0169(5) 0.0095(4) 0 0 0.0148(4)
P1 0.0082(5) 0.0074(5) 0.0061(5) 0 0 0.0050(4)
O2 0.0098(15) 0.0150(15) 0.056(2) 0 0 0.0070(13)
O3 0.0646(18) 0.0307(13) 0.0199(12) 0.0162(11) 0.0246(13) 0.0382(14)
O4 0.0130(14) 0.0110(14) 0.0138(15) 0 0 0.0085(12)
Cl1 0.020(2) 0.020(2) 0.022(8) 0 0 0.0101(12)
O1 0.028(3) 0.028(3) 0.025(8) 0 0 0.0140(14)
O1A 0.024(2) 0.024(2) 0.026(8) 0 0 0.0122(12)

loop_
_atom_type_symbol
_atom_type_description
_atom_type_scat_dispersion_real
_atom_type_scat_dispersion_imag
_atom_type_scat_source
O O 0.0106 0.006 'International Tables Vol C Tables 4.2.6.8 and 6.1.1.4'
P P 0.1023 0.0942 'International Tables Vol C Tables 4.2.6.8 and 6.1.1.4'
Cl Cl 0.1484 0.1585 'International Tables Vol C Tables 4.2.6.8 and 6.1.1.4'
Ca Ca 0.2262 0.3064 'International Tables Vol C Tables 4.2.6.8 and 6.1.1.4'
H H 0 0 'International Tables Vol C Tables 4.2.6.8 and 6.1.1.4'

loop_
_geom_angle_atom_site_label_1
_geom_angle_atom_site_label_2
_geom_angle_atom_site_label_3
_geom_angle
_geom_angle_site_symmetry_1
_geom_angle_site_symmetry_3
O4 Ca1 O4 74.96(8) 3_665 2_655
O4 Ca1 O4 74.96(8) 3_665 .
O4 Ca1 O4 74.96(8) 2_655 .
O4 Ca1 O2 92.42(7) 3_665 9_657
O4 Ca1 O2 154.43(10) 2_655 9_657
O4 Ca1 O2 123.82(9) . 9_657
O4 Ca1 O2 123.82(9) 3_665 8_557
O4 Ca1 O2 92.42(7) 2_655 8_557
O4 Ca1 O2 154.43(10) . 8_557
O2 Ca1 O2 76.02(8) 9_657 8_557
O4 Ca1 O2 154.43(10) 3_665 7_667
O4 Ca1 O2 123.82(9) 2_655 7_667
O4 Ca1 O2 92.42(7) . 7_667
O2 Ca1 O2 76.02(8) 9_657 7_667
O2 Ca1 O2 76.02(8) 8_557 7_667
O4 Ca1 O3 69.33(8) 3_665 5
O4 Ca1 O3 86.19(9) 2_655 5
O4 Ca1 O3 142.88(8) . 5
O2 Ca1 O3 68.44(9) 9_657 5
O2 Ca1 O3 55.16(9) 8_557 5
O2 Ca1 O3 124.43(8) 7_667 5
O4 Ca1 O3 86.19(9) 3_665 6_655
O4 Ca1 O3 142.88(8) 2_655 6_655
O4 Ca1 O3 69.33(8) . 6_655
O2 Ca1 O3 55.16(9) 9_657 6_655
O2 Ca1 O3 124.43(8) 8_557 6_655
O2 Ca1 O3 68.44(9) 7_667 6_655
O3 Ca1 O3 116.94(3) 5 6_655
O4 Ca1 O3 142.88(8) 3_665 4_665
O4 Ca1 O3 69.33(8) 2_655 4_665
O4 Ca1 O3 86.19(9) . 4_665
O2 Ca1 O3 124.43(8) 9_657 4_665
O2 Ca1 O3 68.44(9) 8_557 4_665
O2 Ca1 O3 55.16(9) 7_667 4_665
O3 Ca1 O3 116.94(3) 5 4_665
O3 Ca1 O3 116.94(3) 6_655 4_665
O4 Ca1 P1 92.64(6) 3_665 9_657
O4 Ca1 P1 166.70(6) 2_655 9_657
O4 Ca1 P1 97.46(6) . 9_657
O2 Ca1 P1 27.40(7) 9_657 9_657
O2 Ca1 P1 98.61(7) 8_557 9_657
O2 Ca1 P1 66.60(7) 7_667 9_657
O3 Ca1 P1 94.00(6) 5 9_657
O3 Ca1 P1 28.14(5) 6_655 9_657
O3 Ca1 P1 121.75(6) 4_665 9_657
O4 Ca1 P1 97.46(6) 3_665 8_557
O4 Ca1 P1 92.64(6) 2_655 8_557
O4 Ca1 P1 166.70(6) . 8_557
O2 Ca1 P1 66.60(7) 9_657 8_557
O2 Ca1 P1 27.40(7) 8_557 8_557
O2 Ca1 P1 98.61(7) 7_667 8_557
O3 Ca1 P1 28.14(5) 5 8_557
O3 Ca1 P1 121.75(6) 6_655 8_557
O3 Ca1 P1 94.00(6) 4_665 8_557
P1 Ca1 P1 93.75(2) 9_657 8_557
O4 Ca1 P1 166.70(6) 3_665 7_667
O4 Ca1 P1 97.46(6) 2_655 7_667
O4 Ca1 P1 92.64(6) . 7_667
O2 Ca1 P1 98.61(7) 9_657 7_667
O2 Ca1 P1 66.60(7) 8_557 7_667
O2 Ca1 P1 27.40(7) 7_667 7_667
O3 Ca1 P1 121.75(6) 5 7_667
O3 Ca1 P1 94.00(6) 6_655 7_667
O3 Ca1 P1 28.14(5) 4_665 7_667
P1 Ca1 P1 93.75(2) 9_657 7_667
P1 Ca1 P1 93.75(2) 8_557 7_667
O3 Ca2 O3 139.37(16) 10_556 .
O3 Ca2 O1A 103.22(8) 10_556 .
O3 Ca2 O1A 103.22(8) . .
O3 Ca2 O2 85.58(7) 10_556 7_666
O3 Ca2 O2 85.58(7) . 7_666
O1A Ca2 O2 151.61(8) . 7_666
O3 Ca2 O1 116.1(5) 10_556 10_556
O3 Ca2 O1 90.3(5) . 10_556
O1A Ca2 O1 13.4(5) . 10_556
O2 Ca2 O1 148.8(2) 7_666 10_556
O3 Ca2 O1 90.3(5) 10_556 .
O3 Ca2 O1 116.1(5) . .
O1A Ca2 O1 13.4(5) . .
O2 Ca2 O1 148.8(2) 7_666 .
O1 Ca2 O1 26.8(10) 10_556 .
O3 Ca2 O3 78.64(5) 10_556 6_654
O3 Ca2 O3 135.63(9) . 6_654
O1A Ca2 O3 81.46(7) . 6_654
O2 Ca2 O3 73.81(10) 7_666 6_654
O1 Ca2 O3 88.2(3) 10_556 6_654
O1 Ca2 O3 75.1(2) . 6_654
O3 Ca2 O3 135.63(9) 10_556 9_656
O3 Ca2 O3 78.64(5) . 9_656
O1A Ca2 O3 81.46(7) . 9_656
O2 Ca2 O3 73.81(10) 7_666 9_656
O1 Ca2 O3 75.1(2) 10_556 9_656
O1 Ca2 O3 88.2(3) . 9_656
O3 Ca2 O3 58.18(11) 6_654 9_656
O3 Ca2 O4 71.65(7) 10_556 8_566
O3 Ca2 O4 71.65(7) . 8_566
O1A Ca2 O4 106.27(7) . 8_566
O2 Ca2 O4 102.12(10) 7_666 8_566
O1 Ca2 O4 105.81(7) 10_556 8_566
O1 Ca2 O4 105.81(7) . 8_566
O3 Ca2 O4 150.26(6) 6_654 8_566
O3 Ca2 O4 150.26(6) 9_656 8_566
O3 Ca2 Cl1 134.8(4) 10_556 .
O3 Ca2 Cl1 71.2(4) . .
O1A Ca2 Cl1 33.2(4) . .
O2 Ca2 Cl1 137.4(3) 7_666 .
O1 Ca2 Cl1 19.8(7) 10_556 .
O1 Ca2 Cl1 46.7(6) . .
O3 Ca2 Cl1 98.2(2) 6_654 .
O3 Ca2 Cl1 67.01(17) 9_656 .
O4 Ca2 Cl1 103.55(9) 8_566 .
O3 Ca2 Cl1 71.2(4) 10_556 10_556
O3 Ca2 Cl1 134.8(4) . 10_556
O1A Ca2 Cl1 33.2(4) . 10_556
O2 Ca2 Cl1 137.4(3) 7_666 10_556
O1 Ca2 Cl1 46.7(6) 10_556 10_556
O1 Ca2 Cl1 19.8(7) . 10_556
O3 Ca2 Cl1 67.01(17) 6_654 10_556
O3 Ca2 Cl1 98.2(2) 9_656 10_556
O4 Ca2 Cl1 103.55(9) 8_566 10_556
Cl1 Ca2 Cl1 66.5(9) . 10_556
O3 Ca2 Cl1 140.0(4) 10_556 7_776
O3 Ca2 Cl1 65.8(4) . 7_776
O1A Ca2 Cl1 38.9(4) . 7_776
O2 Ca2 Cl1 133.2(3) 7_666 7_776
O1 Ca2 Cl1 25.4(6) 10_556 7_776
O1 Ca2 Cl1 52.3(7) . 7_776
O3 Ca2 Cl1 100.9(2) 6_654 7_776
O3 Ca2 Cl1 65.13(13) 9_656 7_776
O4 Ca2 Cl1 102.60(8) 8_566 7_776
Cl1 Ca2 Cl1 5.6(8) . 7_776
Cl1 Ca2 Cl1 72.08(6) 10_556 7_776
O3 P1 O3 109.5(2) 10_557 .
O3 P1 O2 106.24(14) 10_557 .
O3 P1 O2 106.24(14) . .
O3 P1 O4 111.76(11) 10_557 .
O3 P1 O4 111.76(11) . .
O2 P1 O4 111.02(17) . .
O3 P1 Ca2 54.88(10) 10_557 8_566
O3 P1 Ca2 54.88(10) . 8_566
O2 P1 Ca2 114.62(13) . 8_566
O4 P1 Ca2 134.36(12) . 8_566
O3 P1 Ca1 111.82(10) 10_557 4_664
O3 P1 Ca1 59.50(12) . 4_664
O2 P1 Ca1 47.72(8) . 4_664
O4 P1 Ca1 135.65(8) . 4_664
Ca2 P1 Ca1 79.56(2) 8_566 4_664
O3 P1 Ca1 59.50(12) 10_557 7_667
O3 P1 Ca1 111.82(10) . 7_667
O2 P1 Ca1 47.72(8) . 7_667
O4 P1 Ca1 135.65(8) . 7_667
Ca2 P1 Ca1 79.56(2) 8_566 7_667
Ca1 P1 Ca1 65.13(4) 4_664 7_667
O3 P1 Ca2 81.55(12) 10_557 9_656
O3 P1 Ca2 81.55(12) . 9_656
O2 P1 Ca2 165.76(13) . 9_656
O4 P1 Ca2 54.74(11) . 9_656
Ca2 P1 Ca2 79.62(4) 8_566 9_656
Ca1 P1 Ca2 140.99(2) 4_664 9_656
Ca1 P1 Ca2 140.99(2) 7_667 9_656
O3 P1 Ca2 121.03(13) 10_557 7_666
O3 P1 Ca2 121.03(13) . 7_666
O4 P1 Ca2 76.72(11) . 7_666
Ca2 P1 Ca2 148.92(4) 8_566 7_666
Ca1 P1 Ca2 74.35(2) 4_664 7_666
Ca1 P1 Ca2 74.35(2) 7_667 7_666
Ca2 P1 Ca2 131.46(4) 9_656 7_666
P1 O2 Ca2 124.30(18) . 7_666
P1 O2 Ca1 104.88(12) . 4_664
Ca2 O2 Ca1 113.77(10) 7_666 4_664
P1 O2 Ca1 104.88(12) . 7_667
Ca2 O2 Ca1 113.77(10) 7_666 7_667
Ca1 O2 Ca1 89.35(11) 4_664 7_667
P1 O3 Ca2 142.39(13) . .
P1 O3 Ca2 95.98(13) . 8_566
Ca2 O3 Ca2 116.64(10) . 8_566
P1 O3 Ca1 92.36(13) . 4_664
Ca2 O3 Ca1 100.09(11) . 4_664
Ca2 O3 Ca1 98.74(8) 8_566 4_664
P1 O4 Ca1 130.16(8) . 10_557
P1 O4 Ca1 130.16(8) . .
Ca1 O4 Ca1 90.72(10) 10_557 .
P1 O4 Ca2 97.43(13) . 9_656
Ca1 O4 Ca2 101.12(8) 10_557 9_656
Ca1 O4 Ca2 101.12(8) . 9_656
Cl1 Cl1 Ca2 123.2(5) 7_776 .
Cl1 Cl1 Ca2 123.2(4) 7_776 2_765
Ca2 Cl1 Ca2 92.8(6) . 2_765
Cl1 Cl1 Ca2 123.2(4) 7_776 3_675
Ca2 Cl1 Ca2 92.8(6) . 3_675
Ca2 Cl1 Ca2 92.8(6) 2_765 3_675
Cl1 Cl1 Ca2 51.1(3) 7_776 7_776
Ca2 Cl1 Ca2 174.4(8) . 7_776
Ca2 Cl1 Ca2 91.03(6) 2_765 7_776
Ca2 Cl1 Ca2 91.03(6) 3_675 7_776
Cl1 Cl1 Ca2 51.1(4) 7_776 9_656
Ca2 Cl1 Ca2 91.03(6) . 9_656
Ca2 Cl1 Ca2 91.03(6) 2_765 9_656
Ca2 Cl1 Ca2 174.4(8) 3_675 9_656
Ca2 Cl1 Ca2 84.8(5) 7_776 9_656
Cl1 Cl1 Ca2 51.1(4) 7_776 8_566
Ca2 Cl1 Ca2 91.03(6) . 8_566
Ca2 Cl1 Ca2 174.4(8) 2_765 8_566
Ca2 Cl1 Ca2 91.03(6) 3_675 8_566
Ca2 Cl1 Ca2 84.8(5) 7_776 8_566
Ca2 Cl1 Ca2 84.8(5) 9_656 8_566
O1 O1 Ca2 76.6(5) 10_556 .
O1 O1 Ca2 76.6(5) 10_556 2_765
Ca2 O1 Ca2 114.8(4) . 2_765
O1 O1 Ca2 76.6(5) 10_556 3_675
Ca2 O1 Ca2 114.8(4) . 3_675
Ca2 O1 Ca2 114.8(4) 2_765 3_675
Ca2 O1A Ca2 120 . 2_765
Ca2 O1A Ca2 120 . 3_675
Ca2 O1A Ca2 120 2_765 3_675

loop_
_geom_bond_atom_site_label_1
_geom_bond_atom_site_label_2
_geom_bond_distance
_geom_bond_site_symmetry_2
Ca1 O4 2.400(2) 3_665
Ca1 O4 2.400(2) 2_655
Ca1 O4 2.400(2) .
Ca1 O2 2.463(2) 9_657
Ca1 O2 2.463(2) 8_557
Ca1 O2 2.463(2) 7_667
Ca1 O3 2.775(3) 5
Ca1 O3 2.775(3) 6_655
Ca1 O3 2.775(3) 4_665
Ca1 P1 3.2178(10) 9_657
Ca1 P1 3.2178(10) 8_557
Ca1 P1 3.2178(10) 7_667
Ca2 O3 2.345(2) 10_556
Ca2 O3 2.345(2) .
Ca2 O1A 2.3550(9) .
Ca2 O2 2.366(3) 7_666
Ca2 O1 2.421(5) 10_556
Ca2 O1 2.421(5) .
Ca2 O3 2.552(3) 6_654
Ca2 O3 2.552(3) 9_656
Ca2 O4 2.689(3) 8_566
Ca2 Cl1 2.815(14) .
Ca2 Cl1 2.815(14) 10_556
Ca2 Cl1 3.024(16) 7_776
P1 O3 1.519(2) 10_557
P1 O3 1.519(2) .
P1 O2 1.532(3) .
P1 O4 1.537(3) .
P1 Ca2 3.1029(13) 8_566
P1 Ca1 3.2178(10) 4_664
P1 Ca1 3.2178(10) 7_667
P1 Ca2 3.2650(13) 9_656
P1 Ca2 3.4685(13) 7_666
O2 Ca2 2.366(3) 7_666
O2 Ca1 2.463(2) 4_664
O2 Ca1 2.463(2) 7_667
O3 Ca2 2.552(3) 8_566
O3 Ca1 2.775(3) 4_664
O4 Ca1 2.400(2) 10_557
O4 Ca2 2.689(3) 9_656
Cl1 Cl1 0.35(5) 7_776
Cl1 Ca2 2.815(14) 2_765
Cl1 Ca2 2.815(14) 3_675
Cl1 Ca2 3.024(16) 7_776
Cl1 Ca2 3.024(16) 9_656
Cl1 Ca2 3.024(16) 8_566
O1 O1 1.12(4) 10_556
O1 Ca2 2.421(5) 2_765
O1 Ca2 2.421(5) 3_675
O1A Ca2 2.3550(9) 2_765
O1A Ca2 2.3550(9) 3_675

loop_
_geom_torsion_atom_site_label_1
_geom_torsion_atom_site_label_2
_geom_torsion_atom_site_label_3
_geom_torsion_atom_site_label_4
_geom_torsion
_geom_torsion_site_symmetry_1
_geom_torsion_site_symmetry_4
O3 P1 O2 Ca2 -121.71(10) 10_557 7_666
O3 P1 O2 Ca2 121.71(10) . 7_666
O4 P1 O2 Ca2 0 . 7_666
Ca2 P1 O2 Ca2 180 8_566 7_666
Ca1 P1 O2 Ca2 133.32(8) 4_664 7_666
Ca1 P1 O2 Ca2 -133.32(8) 7_667 7_666
Ca2 P1 O2 Ca2 0 9_656 7_666
O3 P1 O2 Ca1 104.97(11) 10_557 4_664
O3 P1 O2 Ca1 -11.62(15) . 4_664
O4 P1 O2 Ca1 -133.32(8) . 4_664
Ca2 P1 O2 Ca1 46.68(8) 8_566 4_664
Ca1 P1 O2 Ca1 93.35(16) 7_667 4_664
Ca2 P1 O2 Ca1 -133.32(8) 9_656 4_664
Ca2 P1 O2 Ca1 -133.32(8) 7_666 4_664
O3 P1 O2 Ca1 11.62(15) 10_557 7_667
O3 P1 O2 Ca1 -104.97(11) . 7_667
O4 P1 O2 Ca1 133.32(8) . 7_667
Ca2 P1 O2 Ca1 -46.68(8) 8_566 7_667
Ca1 P1 O2 Ca1 -93.35(16) 4_664 7_667
Ca2 P1 O2 Ca1 133.32(8) 9_656 7_667
Ca2 P1 O2 Ca1 133.32(8) 7_666 7_667
O3 P1 O3 Ca2 145.66(18) 10_557 .
O2 P1 O3 Ca2 -100.0(3) . .
O4 P1 O3 Ca2 21.3(4) . .
Ca2 P1 O3 Ca2 151.0(4) 8_566 .
Ca1 P1 O3 Ca2 -109.9(3) 4_664 .
Ca1 P1 O3 Ca2 -150.3(3) 7_667 .
Ca2 P1 O3 Ca2 67.8(3) 9_656 .
Ca2 P1 O3 Ca2 -66.0(3) 7_666 .
O3 P1 O3 Ca2 -5.4(2) 10_557 8_566
O2 P1 O3 Ca2 109.00(14) . 8_566
O4 P1 O3 Ca2 -129.77(13) . 8_566
Ca1 P1 O3 Ca2 99.05(9) 4_664 8_566
Ca1 P1 O3 Ca2 58.66(13) 7_667 8_566
Ca2 P1 O3 Ca2 -83.21(9) 9_656 8_566
Ca2 P1 O3 Ca2 143.02(7) 7_666 8_566
O3 P1 O3 Ca1 -104.40(18) 10_557 4_664
O2 P1 O3 Ca1 9.96(14) . 4_664
O4 P1 O3 Ca1 131.19(12) . 4_664
Ca2 P1 O3 Ca1 -99.05(9) 8_566 4_664
Ca1 P1 O3 Ca1 -40.39(10) 7_667 4_664
Ca2 P1 O3 Ca1 177.74(7) 9_656 4_664
Ca2 P1 O3 Ca1 43.98(10) 7_666 4_664
O3 Ca2 O3 P1 110.4(3) 10_556 .
O1A Ca2 O3 P1 -120.2(3) . .
O2 Ca2 O3 P1 32.4(3) 7_666 .
O1 Ca2 O3 P1 -116.6(3) 10_556 .
O1 Ca2 O3 P1 -124.2(3) . .
O3 Ca2 O3 P1 -28.9(5) 6_654 .
O3 Ca2 O3 P1 -41.9(4) 9_656 .
O4 Ca2 O3 P1 136.8(3) 8_566 .
Cl1 Ca2 O3 P1 -111.3(3) . .
Cl1 Ca2 O3 P1 -132.2(4) 10_556 .
Cl1 Ca2 O3 P1 -109.6(3) 7_776 .
O3 Ca2 O3 Ca2 -102.2(2) 10_556 8_566
O1A Ca2 O3 Ca2 27.17(13) . 8_566
O2 Ca2 O3 Ca2 179.83(14) 7_666 8_566
O1 Ca2 O3 Ca2 30.74(17) 10_556 8_566
O1 Ca2 O3 Ca2 23.2(2) . 8_566
O3 Ca2 O3 Ca2 118.44(7) 6_654 8_566
O3 Ca2 O3 Ca2 105.47(7) 9_656 8_566
O4 Ca2 O3 Ca2 -75.84(12) 8_566 8_566
Cl1 Ca2 O3 Ca2 36.11(16) . 8_566
Cl1 Ca2 O3 Ca2 15.2(3) 10_556 8_566
Cl1 Ca2 O3 Ca2 37.81(15) 7_776 8_566
O3 Ca2 O3 Ca1 3.0(2) 10_556 4_664
O1A Ca2 O3 Ca1 132.36(6) . 4_664
O2 Ca2 O3 Ca1 -74.99(9) 7_666 4_664
O1 Ca2 O3 Ca1 135.93(15) 10_556 4_664
O1 Ca2 O3 Ca1 128.38(17) . 4_664
O3 Ca2 O3 Ca1 -136.38(16) 6_654 4_664
O3 Ca2 O3 Ca1 -149.34(8) 9_656 4_664
O4 Ca2 O3 Ca1 29.34(8) 8_566 4_664
Cl1 Ca2 O3 Ca1 141.30(14) . 4_664
Cl1 Ca2 O3 Ca1 120.4(2) 10_556 4_664
Cl1 Ca2 O3 Ca1 142.99(14) 7_776 4_664
O3 P1 O4 Ca1 -172.97(19) 10_557 10_557
O3 P1 O4 Ca1 -49.8(3) . 10_557
O2 P1 O4 Ca1 68.61(17) . 10_557
Ca2 P1 O4 Ca1 -111.39(17) 8_566 10_557
Ca1 P1 O4 Ca1 18.3(3) 4_664 10_557
Ca1 P1 O4 Ca1 118.97(9) 7_667 10_557
Ca2 P1 O4 Ca1 -111.39(17) 9_656 10_557
Ca2 P1 O4 Ca1 68.61(17) 7_666 10_557
O3 P1 O4 Ca1 49.8(3) 10_557 .
O3 P1 O4 Ca1 172.97(19) . .
O2 P1 O4 Ca1 -68.61(17) . .
Ca2 P1 O4 Ca1 111.39(17) 8_566 .
Ca1 P1 O4 Ca1 -118.97(9) 4_664 .
Ca1 P1 O4 Ca1 -18.3(3) 7_667 .
Ca2 P1 O4 Ca1 111.39(17) 9_656 .
Ca2 P1 O4 Ca1 -68.61(17) 7_666 .
O3 P1 O4 Ca2 -61.58(14) 10_557 9_656
O3 P1 O4 Ca2 61.58(14) . 9_656
O2 P1 O4 Ca2 180 . 9_656
Ca2 P1 O4 Ca2 0 8_566 9_656
Ca1 P1 O4 Ca2 129.64(10) 4_664 9_656
Ca1 P1 O4 Ca2 -129.64(10) 7_667 9_656
Ca2 P1 O4 Ca2 180 7_666 9_656
O4 Ca1 O4 P1 -172.2(2) 3_665 .
O4 Ca1 O4 P1 109.7(3) 2_655 .
O2 Ca1 O4 P1 -89.5(2) 9_657 .
O2 Ca1 O4 P1 47.1(3) 8_557 .
O2 Ca1 O4 P1 -14.8(2) 7_667 .
O3 Ca1 O4 P1 171.70(14) 5 .
O3 Ca1 O4 P1 -80.62(19) 6_655 .
O3 Ca1 O4 P1 40.1(2) 4_665 .
P1 Ca1 O4 P1 -81.5(2) 9_657 .
P1 Ca1 O4 P1 131.3(2) 8_557 .
P1 Ca1 O4 P1 12.7(2) 7_667 .
O4 Ca1 O4 Ca1 39.06(11) 3_665 10_557
O4 Ca1 O4 Ca1 -39.06(11) 2_655 10_557
O2 Ca1 O4 Ca1 121.73(9) 9_657 10_557
O2 Ca1 O4 Ca1 -101.65(18) 8_557 10_557
O2 Ca1 O4 Ca1 -163.50(10) 7_667 10_557
O3 Ca1 O4 Ca1 22.97(18) 5 10_557
O3 Ca1 O4 Ca1 130.65(10) 6_655 10_557
O3 Ca1 O4 Ca1 -108.66(9) 4_665 10_557
P1 Ca1 O4 Ca1 129.79(7) 9_657 10_557
P1 Ca1 O4 Ca1 -17.4(4) 8_557 10_557
P1 Ca1 O4 Ca1 -136.07(7) 7_667 10_557
O4 Ca1 O4 Ca2 -62.43(11) 3_665 9_656
O4 Ca1 O4 Ca2 -140.54(9) 2_655 9_656
O2 Ca1 O4 Ca2 20.25(12) 9_657 9_656
O2 Ca1 O4 Ca2 156.87(16) 8_557 9_656
O2 Ca1 O4 Ca2 95.02(9) 7_667 9_656
O3 Ca1 O4 Ca2 -78.51(14) 5 9_656
O3 Ca1 O4 Ca2 29.17(7) 6_655 9_656
O3 Ca1 O4 Ca2 149.85(7) 4_665 9_656
P1 Ca1 O4 Ca2 28.31(7) 9_657 9_656
P1 Ca1 O4 Ca2 -118.9(3) 8_557 9_656
P1 Ca1 O4 Ca2 122.45(6) 7_667 9_656
O3 Ca2 Cl1 Cl1 158.38(17) 10_556 7_776
O3 Ca2 Cl1 Cl1 16.02(8) . 7_776
O1A Ca2 Cl1 Cl1 180.000(12) . 7_776
O2 Ca2 Cl1 Cl1 -44.6(4) 7_666 7_776
O1 Ca2 Cl1 Cl1 180.000(6) 10_556 7_776
O1 Ca2 Cl1 Cl1 180.000(8) . 7_776
O3 Ca2 Cl1 Cl1 -119.54(9) 6_654 7_776
O3 Ca2 Cl1 Cl1 -69.30(17) 9_656 7_776
O4 Ca2 Cl1 Cl1 80.92(10) 8_566 7_776
Cl1 Ca2 Cl1 Cl1 180.000(9) 10_556 7_776
O3 Ca2 Cl1 Ca2 -68.1(2) 10_556 2_765
O3 Ca2 Cl1 Ca2 149.5(4) . 2_765
O1A Ca2 Cl1 Ca2 -46.5(3) . 2_765
O2 Ca2 Cl1 Ca2 88.9(7) 7_666 2_765
O1 Ca2 Cl1 Ca2 -46.5(3) 10_556 2_765
O1 Ca2 Cl1 Ca2 -46.5(3) . 2_765
O3 Ca2 Cl1 Ca2 14.0(4) 6_654 2_765
O3 Ca2 Cl1 Ca2 64.20(17) 9_656 2_765
O4 Ca2 Cl1 Ca2 -145.6(2) 8_566 2_765
Cl1 Ca2 Cl1 Ca2 -46.5(3) 10_556 2_765
Cl1 Ca2 Cl1 Ca2 133.5(3) 7_776 2_765
O3 Ca2 Cl1 Ca2 24.9(5) 10_556 3_675
O3 Ca2 Cl1 Ca2 -117.5(3) . 3_675
O1A Ca2 Cl1 Ca2 46.5(3) . 3_675
O2 Ca2 Cl1 Ca2 -178.11(10) 7_666 3_675
O1 Ca2 Cl1 Ca2 46.5(3) 10_556 3_675
O1 Ca2 Cl1 Ca2 46.5(3) . 3_675
O3 Ca2 Cl1 Ca2 107.0(3) 6_654 3_675
O3 Ca2 Cl1 Ca2 157.2(5) 9_656 3_675
O4 Ca2 Cl1 Ca2 -52.6(4) 8_566 3_675
Cl1 Ca2 Cl1 Ca2 46.5(3) 10_556 3_675
Cl1 Ca2 Cl1 Ca2 -133.5(3) 7_776 3_675
O3 Ca2 Cl1 Ca2 -159.20(16) 10_556 9_656
O3 Ca2 Cl1 Ca2 58.4(3) . 9_656
O1A Ca2 Cl1 Ca2 -137.6(3) . 9_656
O2 Ca2 Cl1 Ca2 -2.2(6) 7_666 9_656
O1 Ca2 Cl1 Ca2 -137.6(3) 10_556 9_656
O1 Ca2 Cl1 Ca2 -137.6(3) . 9_656
O3 Ca2 Cl1 Ca2 -77.1(3) 6_654 9_656
O3 Ca2 Cl1 Ca2 -26.89(12) 9_656 9_656
O4 Ca2 Cl1 Ca2 123.34(18) 8_566 9_656
Cl1 Ca2 Cl1 Ca2 -137.6(3) 10_556 9_656
Cl1 Ca2 Cl1 Ca2 42.4(3) 7_776 9_656
O3 Ca2 Cl1 Ca2 116.0(4) 10_556 8_566
O3 Ca2 Cl1 Ca2 -26.4(2) . 8_566
O1A Ca2 Cl1 Ca2 137.6(3) . 8_566
O2 Ca2 Cl1 Ca2 -87.02(12) 7_666 8_566
O1 Ca2 Cl1 Ca2 137.6(3) 10_556 8_566
O1 Ca2 Cl1 Ca2 137.6(3) . 8_566
O3 Ca2 Cl1 Ca2 -162.0(2) 6_654 8_566
O3 Ca2 Cl1 Ca2 -111.7(4) 9_656 8_566
O4 Ca2 Cl1 Ca2 38.5(4) 8_566 8_566
Cl1 Ca2 Cl1 Ca2 137.6(3) 10_556 8_566
Cl1 Ca2 Cl1 Ca2 -42.4(3) 7_776 8_566
O3 Ca2 O1 O1 164.86(6) 10_556 10_556
O3 Ca2 O1 O1 16.91(11) . 10_556
O1A Ca2 O1 O1 0.000(7) . 10_556
O2 Ca2 O1 O1 -113.2(8) 7_666 10_556
O3 Ca2 O1 O1 -116.98(13) 6_654 10_556
O3 Ca2 O1 O1 -59.50(6) 9_656 10_556
O4 Ca2 O1 O1 93.87(15) 8_566 10_556
Cl1 Ca2 O1 O1 0.000(4) . 10_556
Cl1 Ca2 O1 O1 180.000(6) 10_556 10_556
Cl1 Ca2 O1 O1 0.000(2) 7_776 10_556
O3 Ca2 O1 Ca2 -127.0(7) 10_556 2_765
O3 Ca2 O1 Ca2 85.0(7) . 2_765
O1A Ca2 O1 Ca2 68.1(7) . 2_765
O2 Ca2 O1 Ca2 -45.2(15) 7_666 2_765
O1 Ca2 O1 Ca2 68.1(7) 10_556 2_765
O3 Ca2 O1 Ca2 -48.9(6) 6_654 2_765
O3 Ca2 O1 Ca2 8.6(7) 9_656 2_765
O4 Ca2 O1 Ca2 162.0(6) 8_566 2_765
Cl1 Ca2 O1 Ca2 68.1(7) . 2_765
Cl1 Ca2 O1 Ca2 -111.9(7) 10_556 2_765
Cl1 Ca2 O1 Ca2 68.1(7) 7_776 2_765
O3 Ca2 O1 Ca2 96.8(7) 10_556 3_675
O3 Ca2 O1 Ca2 -51.2(8) . 3_675
O1A Ca2 O1 Ca2 -68.1(7) . 3_675
O2 Ca2 O1 Ca2 178.66(8) 7_666 3_675
O1 Ca2 O1 Ca2 -68.1(7) 10_556 3_675
O3 Ca2 O1 Ca2 174.9(8) 6_654 3_675
O3 Ca2 O1 Ca2 -127.6(7) 9_656 3_675
O4 Ca2 O1 Ca2 25.8(9) 8_566 3_675
Cl1 Ca2 O1 Ca2 -68.1(7) . 3_675
Cl1 Ca2 O1 Ca2 111.9(7) 10_556 3_675
Cl1 Ca2 O1 Ca2 -68.1(7) 7_776 3_675
O3 Ca2 O1A Ca2 -105.57(7) 10_556 2_765
O3 Ca2 O1A Ca2 105.57(7) . 2_765
O2 Ca2 O1A Ca2 0 7_666 2_765
O1 Ca2 O1A Ca2 90 10_556 2_765
O1 Ca2 O1A Ca2 -90 . 2_765
O3 Ca2 O1A Ca2 -29.45(6) 6_654 2_765
O3 Ca2 O1A Ca2 29.45(6) 9_656 2_765
O4 Ca2 O1A Ca2 180 8_566 2_765
Cl1 Ca2 O1A Ca2 90 . 2_765
Cl1 Ca2 O1A Ca2 -90 10_556 2_765
Cl1 Ca2 O1A Ca2 90 7_776 2_765
O3 Ca2 O1A Ca2 74.43(7) 10_556 3_675
O3 Ca2 O1A Ca2 -74.43(7) . 3_675
O2 Ca2 O1A Ca2 180 7_666 3_675
O1 Ca2 O1A Ca2 -90 10_556 3_675
O1 Ca2 O1A Ca2 90 . 3_675
O3 Ca2 O1A Ca2 150.55(6) 6_654 3_675
O3 Ca2 O1A Ca2 -150.55(6) 9_656 3_675
O4 Ca2 O1A Ca2 0 8_566 3_675
Cl1 Ca2 O1A Ca2 -90 . 3_675
Cl1 Ca2 O1A Ca2 90 10_556 3_675
Cl1 Ca2 O1A Ca2 -90 7_776 3_675
